data_7249736
loop_
_publ_author_name
'Prashanth, Jupally'
'Pisini, Krishna Prasad'
'Surampudi, Anuja Venkata Sai Durga'
'Nechipadappu, Sunil Kumar'
'Swain, Debasish'
'Balasubramanian, Sridhar'

_publ_section_title
;
 Flutamide degradation driven by sulfonic acids: An unforeseen salts and
 salt polymorphs of degraded flutamide impurity
;
_journal_name_full CrystEngComm
_journal_paper_doi 10.1039/D4CE00979G
_journal_year 2025
_chemical_formula_moiety 'C7 H6 F3 N2 O2 1+, C6 H5 O3 S 1-'
_chemical_formula_sum 'C13 H11 F3 N2 O5 S'
_chemical_formula_weight 364.30
_chemical_name_common Flu.D-BSA(6:6)
_space_group_crystal_system triclinic
_space_group_IT_number 2
_space_group_name_Hall '-P 1'
_space_group_name_H-M_alt 'P -1'
_atom_sites_solution_hydrogens mixed
_audit_creation_method SHELXL-2019/3
_audit_update_record
;
2024-09-26 deposited with the CCDC.	2024-12-12 downloaded from the CCDC.
;
_cell_angle_alpha 94.444(5)
_cell_angle_beta 93.278(6)
_cell_angle_gamma 94.635(6)
_cell_formula_units_Z 12
_cell_length_a 7.4616(17)
_cell_length_b 21.345(4)
_cell_length_c 27.575(6)
_cell_measurement_reflns_used 9856
_cell_measurement_temperature 100(2)
_cell_measurement_theta_max 30.43
_cell_measurement_theta_min 2.22
_cell_volume 4355.4(16)
_computing_cell_refinement '<i>SAINT</i> (Bruker, 2016)'
_computing_data_collection '<i>APEX3</i> (Bruker, 2016)'
_computing_data_reduction 'Bruker SAINT'
_computing_molecular_graphics 'Bruker SHELXTL'
_computing_publication_material 'Bruker SHELXTL'
_computing_structure_refinement 'SHELXL-2018/3 (Sheldrick, 2018)'
_computing_structure_solution 'SHELXT 2018/2 (Sheldrick, 2018)'
_diffrn_ambient_temperature 100(2)
_diffrn_measured_fraction_theta_full 1.000
_diffrn_measured_fraction_theta_max 0.989
_diffrn_measurement_device_type 'Bruker D8 QUEST PHOTON-100'
_diffrn_measurement_method '\w and \f'
_diffrn_radiation_type MoK\a
_diffrn_radiation_wavelength 0.71073
_diffrn_reflns_av_R_equivalents 0.0689
_diffrn_reflns_av_unetI/netI 0.0685
_diffrn_reflns_Laue_measured_fraction_full 1.000
_diffrn_reflns_Laue_measured_fraction_max 0.989
_diffrn_reflns_limit_h_max 10
_diffrn_reflns_limit_h_min -10
_diffrn_reflns_limit_k_max 30
_diffrn_reflns_limit_k_min -30
_diffrn_reflns_limit_l_max 39
_diffrn_reflns_limit_l_min -39
_diffrn_reflns_number 162486
_diffrn_reflns_point_group_measured_fraction_full 1.000
_diffrn_reflns_point_group_measured_fraction_max 0.989
_diffrn_reflns_theta_full 25.242
_diffrn_reflns_theta_max 30.568
_diffrn_reflns_theta_min 1.164
_exptl_absorpt_coefficient_mu 0.288
_exptl_absorpt_correction_T_max 0.7461
_exptl_absorpt_correction_T_min 0.6788
_exptl_absorpt_correction_type multi-scan
_exptl_absorpt_process_details
;
 SADABS 2016/2: Krause, L., Herbst-Irmer, R., Sheldrick G.M. & Stalke D.,
 J. Appl. Cryst. 48 (2015) 3-10
;
_exptl_crystal_colour colourless
_exptl_crystal_density_diffrn 1.667
_exptl_crystal_description plate
_exptl_crystal_F_000 2232
_exptl_crystal_size_max 0.300
_exptl_crystal_size_mid 0.260
_exptl_crystal_size_min 0.230
_refine_diff_density_max 0.736
_refine_diff_density_min -0.552
_refine_diff_density_rms 0.084
_refine_ls_extinction_method none
_refine_ls_goodness_of_fit_ref 1.019
_refine_ls_hydrogen_treatment mixed
_refine_ls_matrix_type full
_refine_ls_number_parameters 1369
_refine_ls_number_reflns 26455
_refine_ls_number_restraints 0
_refine_ls_restrained_S_all 1.019
_refine_ls_R_factor_all 0.0960
_refine_ls_R_factor_gt 0.0444
_refine_ls_shift/su_max 0.002
_refine_ls_shift/su_mean 0.000
_refine_ls_structure_factor_coef Fsqd
_refine_ls_weighting_details 'w=1/[\s^2^(Fo^2^)+(0.0468P)^2^+1.6849P] where P=(Fo^2^+2Fc^2^)/3'
_refine_ls_weighting_scheme calc
_refine_ls_wR_factor_gt 0.0943
_refine_ls_wR_factor_ref 0.1167
_reflns_Friedel_coverage 0.000
_reflns_number_gt 16622
_reflns_number_total 26455
_reflns_threshold_expression 'I > 2\s(I)'
_cod_data_source_file d4ce00979g2.cif
_cod_data_source_block KB1378_0m_a
_cod_original_cell_volume 4355.3(15)
_cod_database_code 7249736
_shelx_shelxl_version_number 2019/3
_shelx_space_group_comment
;
The symmetry employed for this shelxl refinement is uniquely defined
by the following loop, which should always be used as a source of
symmetry information in preference to the above space-group names.
They are only intended as comments.
;
_shelx_estimated_absorpt_t_min 0.919
_shelx_estimated_absorpt_t_max 0.937

loop_
_space_group_symop_operation_xyz
'x, y, z'
'-x, -y, -z'

loop_
_atom_site_label
_atom_site_type_symbol
_atom_site_fract_x
_atom_site_fract_y
_atom_site_fract_z
_atom_site_U_iso_or_equiv
_atom_site_adp_type
_atom_site_occupancy
_atom_site_site_symmetry_order
_atom_site_calc_flag
_atom_site_refinement_flags_posn
_atom_site_refinement_flags_adp
_atom_site_refinement_flags_occupancy
_atom_site_disorder_assembly
_atom_site_disorder_group
C1A C 0.6593(3) 1.06579(9) 0.87449(7) 0.0168(4) Uani 1 1 d . . . . .
C2A C 0.7256(3) 1.01195(9) 0.89257(7) 0.0165(4) Uani 1 1 d . . . . .
C3A C 0.7341(3) 0.95985(9) 0.85985(6) 0.0149(4) Uani 1 1 d . . . . .
H3A H 0.782146 0.923040 0.870551 0.018 Uiso 1 1 calc R U . . .
C4A C 0.6727(2) 0.96115(8) 0.81151(6) 0.0133(4) Uani 1 1 d . . . . .
C5A C 0.6102(3) 1.01453(9) 0.79380(7) 0.0158(4) Uani 1 1 d . . . . .
H5A H 0.571187 1.014870 0.760423 0.019 Uiso 1 1 calc R U . . .
C6A C 0.6056(3) 1.06788(9) 0.82588(7) 0.0172(4) Uani 1 1 d . . . . .
H6A H 0.565787 1.105573 0.814434 0.021 Uiso 1 1 calc R U . . .
C7A C 0.7920(3) 1.00676(10) 0.94488(7) 0.0222(4) Uani 1 1 d . . . . .
N1A N 0.6358(2) 1.12163(8) 0.90723(6) 0.0230(4) Uani 1 1 d . . . . .
N2A N 0.6733(2) 0.90338(8) 0.77947(6) 0.0141(3) Uani 1 1 d . . . . .
H2NA H 0.650(3) 0.9093(10) 0.7484(9) 0.027(6) Uiso 1 1 d . . . . .
H2NB H 0.584(3) 0.8743(11) 0.7873(8) 0.026(6) Uiso 1 1 d . . . . .
H2NC H 0.780(3) 0.8838(10) 0.7826(8) 0.021(6) Uiso 1 1 d . . . . .
O1A O 0.5854(2) 1.11332(7) 0.94799(5) 0.0282(4) Uani 1 1 d . . . . .
O2A O 0.6603(3) 1.17301(7) 0.89144(6) 0.0414(5) Uani 1 1 d . . . . .
F1A F 0.88799(16) 1.05908(5) 0.96429(4) 0.0250(3) Uani 1 1 d . . . . .
F2A F 0.65787(17) 0.99354(6) 0.97311(4) 0.0312(3) Uani 1 1 d . . . . .
F3A F 0.90093(17) 0.95985(6) 0.94798(4) 0.0271(3) Uani 1 1 d . . . . .
C8A C 0.1874(2) 0.96247(9) 0.82228(7) 0.0151(4) Uani 1 1 d . . . . .
C9A C 0.1196(3) 1.01255(9) 0.79963(7) 0.0183(4) Uani 1 1 d . . . . .
H9A H 0.081317 1.007713 0.765999 0.022 Uiso 1 1 calc R U . . .
C10A C 0.1087(3) 1.06979(10) 0.82681(8) 0.0247(5) Uani 1 1 d . . . . .
H10A H 0.063339 1.104297 0.811683 0.030 Uiso 1 1 calc R U . . .
C11A C 0.1640(3) 1.07633(10) 0.87599(8) 0.0266(5) Uani 1 1 d . . . . .
H11A H 0.156236 1.115384 0.894438 0.032 Uiso 1 1 calc R U . . .
C12A C 0.2303(3) 1.02631(10) 0.89834(8) 0.0249(5) Uani 1 1 d . . . . .
H12A H 0.267596 1.031113 0.932036 0.030 Uiso 1 1 calc R U . . .
C13A C 0.2424(3) 0.96900(10) 0.87148(7) 0.0193(4) Uani 1 1 d . . . . .
H13A H 0.287971 0.934616 0.886725 0.023 Uiso 1 1 calc R U . . .
O3A O 0.26656(18) 0.90852(6) 0.74044(4) 0.0184(3) Uani 1 1 d . . . . .
O4A O 0.02240(17) 0.85818(6) 0.78167(5) 0.0172(3) Uani 1 1 d . . . . .
O5A O 0.33227(18) 0.85579(6) 0.81335(5) 0.0182(3) Uani 1 1 d . . . . .
S1A S 0.20525(6) 0.89067(2) 0.78673(2) 0.01332(10) Uani 1 1 d . . . . .
C1B C 1.3465(2) 1.07570(8) 0.58714(7) 0.0138(4) Uani 1 1 d . . . . .
C2B C 1.3139(2) 1.07133(9) 0.63644(7) 0.0144(4) Uani 1 1 d . . . . .
C3B C 1.2843(2) 1.01140(9) 0.65189(7) 0.0139(4) Uani 1 1 d . . . . .
H3B H 1.260066 1.006351 0.684877 0.017 Uiso 1 1 calc R U . . .
C4B C 1.2900(2) 0.95854(8) 0.61938(6) 0.0119(4) Uani 1 1 d . . . . .
C5B C 1.3282(2) 0.96328(9) 0.57166(7) 0.0144(4) Uani 1 1 d . . . . .
H5B H 1.335149 0.926587 0.550273 0.017 Uiso 1 1 calc R U . . .
C6B C 1.3564(3) 1.02303(9) 0.55536(7) 0.0149(4) Uani 1 1 d . . . . .
H6B H 1.382344 1.027639 0.522434 0.018 Uiso 1 1 calc R U . . .
C7B C 1.3244(3) 1.12668(9) 0.67455(7) 0.0186(4) Uani 1 1 d . . . . .
N1B N 1.3666(2) 1.13675(7) 0.56563(6) 0.0173(3) Uani 1 1 d . . . . .
N2B N 1.2579(2) 0.89676(8) 0.63793(6) 0.0135(3) Uani 1 1 d . . . . .
H2ND H 1.266(3) 0.8648(11) 0.6148(9) 0.030(7) Uiso 1 1 d . . . . .
H2NE H 1.145(3) 0.8926(11) 0.6472(8) 0.028(6) Uiso 1 1 d . . . . .
H2NF H 1.336(3) 0.8925(11) 0.6617(9) 0.029(7) Uiso 1 1 d . . . . .
O1B O 1.2927(2) 1.18085(6) 0.58441(5) 0.0236(3) Uani 1 1 d . . . . .
O2B O 1.4527(2) 1.13918(6) 0.52896(5) 0.0245(3) Uani 1 1 d . . . . .
F1B F 1.34913(19) 1.10641(6) 0.71961(4) 0.0319(3) Uani 1 1 d . . . . .
F2B F 1.46525(16) 1.16805(5) 0.66998(4) 0.0251(3) Uani 1 1 d . . . . .
F3B F 1.17755(16) 1.15798(5) 0.67545(4) 0.0264(3) Uani 1 1 d . . . . .
C8B C 0.7903(2) 0.99260(8) 0.61912(6) 0.0127(4) Uani 1 1 d . . . . .
C9B C 0.8462(3) 0.98942(9) 0.57167(7) 0.0157(4) Uani 1 1 d . . . . .
H9B H 0.855684 0.949746 0.554292 0.019 Uiso 1 1 calc R U . . .
C10B C 0.8879(3) 1.04495(9) 0.55019(7) 0.0180(4) Uani 1 1 d . . . . .
H10B H 0.927614 1.043246 0.518031 0.022 Uiso 1 1 calc R U . . .
C11B C 0.8719(3) 1.10317(9) 0.57531(7) 0.0193(4) Uani 1 1 d . . . . .
H11B H 0.898573 1.140949 0.560068 0.023 Uiso 1 1 calc R U . . .
C12B C 0.8173(3) 1.10597(9) 0.62251(7) 0.0202(4) Uani 1 1 d . . . . .
H12B H 0.806999 1.145680 0.639741 0.024 Uiso 1 1 calc R U . . .
C13B C 0.7773(3) 1.05051(9) 0.64472(7) 0.0168(4) Uani 1 1 d . . . . .
H13B H 0.741317 1.052317 0.677256 0.020 Uiso 1 1 calc R U . . .
O3B O 0.90504(17) 0.89931(6) 0.66463(5) 0.0191(3) Uani 1 1 d . . . . .
O4B O 0.62197(17) 0.93828(6) 0.68605(4) 0.0154(3) Uani 1 1 d . . . . .
O5B O 0.63968(18) 0.87855(6) 0.60846(5) 0.0176(3) Uani 1 1 d . . . . .
S1B S 0.73583(6) 0.92118(2) 0.64624(2) 0.01242(9) Uani 1 1 d . . . . .
C1C C -0.1299(2) 0.59420(9) 0.74308(7) 0.0149(4) Uani 1 1 d . . . . .
C2C C -0.0860(2) 0.59944(9) 0.69471(7) 0.0145(4) Uani 1 1 d . . . . .
C3C C -0.0467(2) 0.65976(8) 0.68051(7) 0.0139(4) Uani 1 1 d . . . . .
H3C H -0.013291 0.665304 0.648294 0.017 Uiso 1 1 calc R U . . .
C4C C -0.0561(2) 0.71194(8) 0.71319(6) 0.0121(4) Uani 1 1 d . . . . .
C5C C -0.1017(2) 0.70645(9) 0.76040(6) 0.0141(4) Uani 1 1 d . . . . .
H5C H -0.109044 0.742803 0.782118 0.017 Uiso 1 1 calc R U . . .
C6C C -0.1365(3) 0.64639(9) 0.77544(7) 0.0153(4) Uani 1 1 d . . . . .
H6C H -0.165022 0.641223 0.808108 0.018 Uiso 1 1 calc R U . . .
C7C C -0.0784(3) 0.54472(9) 0.65675(7) 0.0197(4) Uani 1 1 d . . . . .
N1C N -0.1754(2) 0.53285(8) 0.76247(6) 0.0201(4) Uani 1 1 d . . . . .
N2C N -0.0179(2) 0.77414(8) 0.69573(6) 0.0125(3) Uani 1 1 d . . . . .
H2NG H 0.097(3) 0.7766(9) 0.6843(7) 0.017(5) Uiso 1 1 d . . . . .
H2NH H -0.022(3) 0.8040(10) 0.7196(8) 0.022(6) Uiso 1 1 d . . . . .
H2NI H -0.095(3) 0.7789(10) 0.6725(8) 0.021(6) Uiso 1 1 d . . . . .
O1C O -0.2488(2) 0.48967(7) 0.73510(6) 0.0279(3) Uani 1 1 d . . . . .
O2C O -0.1394(2) 0.52938(7) 0.80637(5) 0.0312(4) Uani 1 1 d . . . . .
F1C F 0.01154(19) 0.56352(6) 0.61867(4) 0.0333(3) Uani 1 1 d . . . . .
F2C F 0.00511(17) 0.49703(5) 0.67291(4) 0.0260(3) Uani 1 1 d . . . . .
F3C F -0.24317(17) 0.52218(6) 0.63825(4) 0.0297(3) Uani 1 1 d . . . . .
C8C C 0.4421(2) 0.67766(9) 0.71281(6) 0.0132(4) Uani 1 1 d . . . . .
C9C C 0.4432(3) 0.62045(9) 0.68519(7) 0.0165(4) Uani 1 1 d . . . . .
H9C H 0.474208 0.619584 0.652227 0.020 Uiso 1 1 calc R U . . .
C10C C 0.3986(3) 0.56435(9) 0.70606(7) 0.0195(4) Uani 1 1 d . . . . .
H10C H 0.399168 0.525072 0.687373 0.023 Uiso 1 1 calc R U . . .
C11C C 0.3532(3) 0.56601(9) 0.75428(7) 0.0202(4) Uani 1 1 d . . . . .
H11C H 0.324328 0.527771 0.768701 0.024 Uiso 1 1 calc R U . . .
C12C C 0.3500(3) 0.62331(9) 0.78139(7) 0.0193(4) Uani 1 1 d . . . . .
H12C H 0.317288 0.624133 0.814220 0.023 Uiso 1 1 calc R U . . .
C13C C 0.3943(3) 0.67975(9) 0.76087(7) 0.0160(4) Uani 1 1 d . . . . .
H13C H 0.391838 0.719038 0.779434 0.019 Uiso 1 1 calc R U . . .
O3C O 0.33227(18) 0.77166(6) 0.66764(5) 0.0189(3) Uani 1 1 d . . . . .
O4C O 0.61613(17) 0.73264(6) 0.64730(4) 0.0154(3) Uani 1 1 d . . . . .
O5C O 0.59513(18) 0.79154(6) 0.72501(5) 0.0177(3) Uani 1 1 d . . . . .
S1C S 0.50058(6) 0.74944(2) 0.68662(2) 0.01254(9) Uani 1 1 d . . . . .
C1D C 0.5943(3) 0.60552(9) 0.45814(7) 0.0151(4) Uani 1 1 d . . . . .
C2D C 0.5274(2) 0.65915(9) 0.44025(6) 0.0137(4) Uani 1 1 d . . . . .
C3D C 0.5154(2) 0.71078(8) 0.47314(6) 0.0129(4) Uani 1 1 d . . . . .
H3D H 0.464872 0.747232 0.462551 0.016 Uiso 1 1 calc R U . . .
C4D C 0.5765(2) 0.70960(8) 0.52131(6) 0.0122(4) Uani 1 1 d . . . . .
C5D C 0.6416(2) 0.65630(9) 0.53888(7) 0.0149(4) Uani 1 1 d . . . . .
H5D H 0.681455 0.656031 0.572206 0.018 Uiso 1 1 calc R U . . .
C6D C 0.6476(3) 0.60313(9) 0.50675(7) 0.0162(4) Uani 1 1 d . . . . .
H6D H 0.688014 0.565466 0.518098 0.019 Uiso 1 1 calc R U . . .
C7D C 0.4670(3) 0.66433(9) 0.38770(7) 0.0192(4) Uani 1 1 d . . . . .
N1D N 0.6162(2) 0.54897(8) 0.42565(6) 0.0199(4) Uani 1 1 d . . . . .
N2D N 0.5745(2) 0.76697(8) 0.55363(6) 0.0130(3) Uani 1 1 d . . . . .
H2NJ H 0.659(3) 0.7948(11) 0.5477(8) 0.029(6) Uiso 1 1 d . . . . .
H2NK H 0.596(3) 0.7591(10) 0.5860(8) 0.022(6) Uiso 1 1 d . . . . .
H2NL H 0.470(3) 0.7844(11) 0.5510(8) 0.028(6) Uiso 1 1 d . . . . .
O1D O 0.6824(2) 0.55611(7) 0.38676(5) 0.0276(3) Uani 1 1 d . . . . .
O2D O 0.5716(2) 0.49754(7) 0.44039(6) 0.0321(4) Uani 1 1 d . . . . .
F1D F 0.37492(16) 0.61130(5) 0.36742(4) 0.0238(3) Uani 1 1 d . . . . .
F2D F 0.60595(17) 0.67699(6) 0.36049(4) 0.0281(3) Uani 1 1 d . . . . .
F3D F 0.35914(16) 0.71104(5) 0.38345(4) 0.0234(3) Uani 1 1 d . . . . .
C8D C 0.0622(2) 0.70939(8) 0.51158(6) 0.0135(4) Uani 1 1 d . . . . .
C9D C 0.1329(3) 0.66000(9) 0.53463(7) 0.0180(4) Uani 1 1 d . . . . .
H9D H 0.170308 0.665276 0.568315 0.022 Uiso 1 1 calc R U . . .
C10D C 0.1478(3) 0.60314(10) 0.50781(8) 0.0239(5) Uani 1 1 d . . . . .
H10D H 0.195512 0.569222 0.523191 0.029 Uiso 1 1 calc R U . . .
C11D C 0.0935(3) 0.59569(10) 0.45876(8) 0.0264(5) Uani 1 1 d . . . . .
H11D H 0.103122 0.556551 0.440612 0.032 Uiso 1 1 calc R U . . .
C12D C 0.0250(3) 0.64526(10) 0.43593(8) 0.0241(5) Uani 1 1 d . . . . .
H12D H -0.010640 0.640024 0.402134 0.029 Uiso 1 1 calc R U . . .
C13D C 0.0083(3) 0.70236(9) 0.46225(7) 0.0171(4) Uani 1 1 d . . . . .
H13D H -0.039272 0.736202 0.446751 0.021 Uiso 1 1 calc R U . . .
O3D O 0.22711(17) 0.81316(6) 0.55206(5) 0.0164(3) Uani 1 1 d . . . . .
O4D O -0.08070(18) 0.81680(6) 0.51946(5) 0.0175(3) Uani 1 1 d . . . . .
O5D O -0.02084(18) 0.76430(6) 0.59289(5) 0.0183(3) Uani 1 1 d . . . . .
S1D S 0.04333(6) 0.78147(2) 0.54659(2) 0.01277(9) Uani 1 1 d . . . . .
C1E C 1.2984(3) 1.26302(9) 1.07870(7) 0.0152(4) Uani 1 1 d . . . . .
C2E C 1.2361(3) 1.26651(9) 1.03046(7) 0.0152(4) Uani 1 1 d . . . . .
C3E C 1.2404(3) 1.32593(9) 1.01278(7) 0.0151(4) Uani 1 1 d . . . . .
H3E H 1.197535 1.330249 0.980208 0.018 Uiso 1 1 calc R U . . .
C4E C 1.3073(2) 1.37868(8) 1.04264(7) 0.0132(4) Uani 1 1 d . . . . .
C5E C 1.3706(3) 1.37485(9) 1.09016(7) 0.0152(4) Uani 1 1 d . . . . .
H5E H 1.416971 1.411599 1.110008 0.018 Uiso 1 1 calc R U . . .
C6E C 1.3647(3) 1.31575(9) 1.10829(7) 0.0159(4) Uani 1 1 d . . . . .
H6E H 1.406262 1.311748 1.141025 0.019 Uiso 1 1 calc R U . . .
C7E C 1.1617(3) 1.21053(10) 0.99627(8) 0.0233(5) Uani 1 1 d . . . . .
N1E N 1.3058(2) 1.20246(8) 1.10073(6) 0.0191(4) Uani 1 1 d . . . . .
N2E N 1.2999(2) 1.44008(8) 1.02333(6) 0.0135(3) Uani 1 1 d . . . . .
H2NM H 1.326(3) 1.4380(11) 0.9923(10) 0.039(7) Uiso 1 1 d . . . . .
H2NN H 1.373(3) 1.4683(11) 1.0409(9) 0.032(7) Uiso 1 1 d . . . . .
H2NO H 1.186(3) 1.4522(10) 1.0262(8) 0.023(6) Uiso 1 1 d . . . . .
O1E O 1.3508(2) 1.15721(6) 1.07567(5) 0.0255(3) Uani 1 1 d . . . . .
O2E O 1.2711(2) 1.20165(7) 1.14374(5) 0.0284(4) Uani 1 1 d . . . . .
F1E F 1.05573(17) 1.16917(5) 1.01780(5) 0.0308(3) Uani 1 1 d . . . . .
F2E F 1.29177(17) 1.17945(6) 0.97659(4) 0.0309(3) Uani 1 1 d . . . . .
F3E F 1.06109(18) 1.22902(6) 0.95865(4) 0.0324(3) Uani 1 1 d . . . . .
S1E S 0.83286(6) 1.41389(2) 1.02056(2) 0.01314(10) Uani 1 1 d . . . . .
C8E C 0.8025(2) 1.34219(8) 1.04871(6) 0.0127(4) Uani 1 1 d . . . . .
C9E C 0.7253(3) 1.28857(9) 1.02102(7) 0.0169(4) Uani 1 1 d . . . . .
H9E H 0.687444 1.290844 0.987770 0.020 Uiso 1 1 calc R U . . .
C10E C 0.7038(3) 1.23168(9) 1.04211(7) 0.0200(4) Uani 1 1 d . . . . .
H10E H 0.651805 1.194870 1.023266 0.024 Uiso 1 1 calc R U . . .
C11E C 0.7586(3) 1.22870(9) 1.09086(7) 0.0211(4) Uani 1 1 d . . . . .
H11E H 0.743847 1.189816 1.105365 0.025 Uiso 1 1 calc R U . . .
C12E C 0.8349(3) 1.28244(10) 1.11835(7) 0.0205(4) Uani 1 1 d . . . . .
H12E H 0.871674 1.280208 1.151682 0.025 Uiso 1 1 calc R U . . .
C13E C 0.8580(3) 1.33959(9) 1.09745(7) 0.0169(4) Uani 1 1 d . . . . .
H13E H 0.910953 1.376320 1.116223 0.020 Uiso 1 1 calc R U . . .
O3E O 0.65871(18) 1.43817(6) 1.01420(5) 0.0186(3) Uani 1 1 d . . . . .
O4E O 0.91156(18) 1.39626(6) 0.97466(5) 0.0177(3) Uani 1 1 d . . . . .
O5E O 0.96016(17) 1.45560(6) 1.05300(5) 0.0162(3) Uani 1 1 d . . . . .
C1F C 0.9167(3) 1.27969(9) 0.78414(7) 0.0167(4) Uani 1 1 d . . . . .
C2F C 0.9848(2) 1.33769(9) 0.76942(6) 0.0138(4) Uani 1 1 d . . . . .
C3F C 0.9975(2) 1.38925(9) 0.80338(6) 0.0137(4) Uani 1 1 d . . . . .
H3F H 1.044712 1.429266 0.794753 0.016 Uiso 1 1 calc R U . . .
C4F C 0.9416(2) 1.38284(9) 0.85012(6) 0.0129(4) Uani 1 1 d . . . . .
C5F C 0.8814(3) 1.32503(9) 0.86472(7) 0.0175(4) Uani 1 1 d . . . . .
H5F H 0.847616 1.321076 0.897113 0.021 Uiso 1 1 calc R U . . .
C6F C 0.8708(3) 1.27269(9) 0.83131(7) 0.0191(4) Uani 1 1 d . . . . .
H6F H 0.832198 1.232206 0.840844 0.023 Uiso 1 1 calc R U . . .
C7F C 1.0468(3) 1.34735(9) 0.71923(7) 0.0178(4) Uani 1 1 d . . . . .
N1F N 0.8757(2) 1.22419(8) 0.74921(6) 0.0224(4) Uani 1 1 d . . . . .
N2F N 0.9466(2) 1.43925(8) 0.88382(6) 0.0136(3) Uani 1 1 d . . . . .
H2NP H 0.948(3) 1.4285(10) 0.9153(8) 0.025(6) Uiso 1 1 d . . . . .
H2NQ H 1.043(3) 1.4665(10) 0.8801(8) 0.024(6) Uiso 1 1 d . . . . .
H2NR H 0.844(4) 1.4600(12) 0.8799(9) 0.042(8) Uiso 1 1 d . . . . .
O1F O 0.8124(2) 1.23277(7) 0.70867(5) 0.0261(3) Uani 1 1 d . . . . .
O2F O 0.8974(3) 1.17229(7) 0.76334(6) 0.0427(5) Uani 1 1 d . . . . .
F1F F 1.12707(16) 1.29842(6) 0.70013(4) 0.0241(3) Uani 1 1 d . . . . .
F2F F 0.91106(16) 1.35811(6) 0.68803(4) 0.0245(3) Uani 1 1 d . . . . .
F3F F 1.16696(15) 1.39809(5) 0.72061(4) 0.0220(3) Uani 1 1 d . . . . .
C8F C 1.4299(2) 1.37379(9) 0.84260(7) 0.0151(4) Uani 1 1 d . . . . .
C9F C 1.3731(3) 1.31415(9) 0.85518(8) 0.0226(4) Uani 1 1 d . . . . .
H9F H 1.327293 1.308811 0.886173 0.027 Uiso 1 1 calc R U . . .
C10F C 1.3837(3) 1.26227(11) 0.82223(9) 0.0330(6) Uani 1 1 d . . . . .
H10F H 1.344922 1.221236 0.830619 0.040 Uiso 1 1 calc R U . . .
C11F C 1.4505(3) 1.27026(12) 0.77732(9) 0.0363(6) Uani 1 1 d . . . . .
H11F H 1.455736 1.234695 0.754652 0.044 Uiso 1 1 calc R U . . .
C12F C 1.5100(3) 1.32975(12) 0.76501(8) 0.0311(5) Uani 1 1 d . . . . .
H12F H 1.557869 1.334713 0.734216 0.037 Uiso 1 1 calc R U . . .
C13F C 1.4998(3) 1.38227(10) 0.79760(7) 0.0207(4) Uani 1 1 d . . . . .
H13F H 1.539833 1.423218 0.789288 0.025 Uiso 1 1 calc R U . . .
O3F O 1.31926(18) 1.41702(6) 0.92419(4) 0.0175(3) Uani 1 1 d . . . . .
O4F O 1.59060(17) 1.47029(6) 0.89590(5) 0.0170(3) Uani 1 1 d . . . . .
O5F O 1.29869(17) 1.48249(6) 0.85653(5) 0.0164(3) Uani 1 1 d . . . . .
S1F S 1.40815(6) 1.44123(2) 0.88297(2) 0.01269(9) Uani 1 1 d . . . . .

loop_
_atom_site_aniso_label
_atom_site_aniso_U_11
_atom_site_aniso_U_22
_atom_site_aniso_U_33
_atom_site_aniso_U_23
_atom_site_aniso_U_13
_atom_site_aniso_U_12
C1A 0.0136(10) 0.0165(10) 0.0193(10) -0.0039(8) 0.0053(7) -0.0024(8)
C2A 0.0145(10) 0.0191(10) 0.0147(9) 0.0014(7) 0.0008(7) -0.0058(8)
C3A 0.0140(9) 0.0155(9) 0.0150(9) 0.0035(7) -0.0008(7) -0.0013(7)
C4A 0.0102(9) 0.0140(9) 0.0153(9) -0.0006(7) 0.0025(7) -0.0005(7)
C5A 0.0148(10) 0.0177(10) 0.0151(9) 0.0023(7) 0.0014(7) 0.0020(8)
C6A 0.0151(10) 0.0143(9) 0.0228(10) 0.0039(8) 0.0019(8) 0.0026(8)
C7A 0.0233(11) 0.0240(11) 0.0183(10) 0.0004(8) 0.0011(8) -0.0025(9)
N1A 0.0217(10) 0.0206(9) 0.0257(9) -0.0049(7) 0.0045(7) 0.0000(7)
N2A 0.0136(9) 0.0139(8) 0.0149(8) 0.0006(6) 0.0003(7) 0.0018(7)
O1A 0.0310(9) 0.0319(9) 0.0211(8) -0.0059(6) 0.0081(6) 0.0016(7)
O2A 0.0687(13) 0.0161(8) 0.0403(10) -0.0009(7) 0.0222(9) -0.0004(8)
F1A 0.0283(7) 0.0245(6) 0.0195(6) -0.0056(5) -0.0058(5) -0.0027(5)
F2A 0.0333(8) 0.0416(8) 0.0187(6) 0.0064(6) 0.0069(5) -0.0041(6)
F3A 0.0331(7) 0.0276(7) 0.0203(6) 0.0036(5) -0.0061(5) 0.0045(6)
C8A 0.0103(9) 0.0182(10) 0.0165(9) 0.0008(7) 0.0036(7) -0.0018(7)
C9A 0.0154(10) 0.0194(10) 0.0202(10) 0.0015(8) 0.0027(8) 0.0009(8)
C10A 0.0207(11) 0.0176(10) 0.0362(13) 0.0023(9) 0.0048(9) 0.0026(9)
C11A 0.0210(11) 0.0211(11) 0.0356(13) -0.0116(9) 0.0095(9) -0.0038(9)
C12A 0.0221(11) 0.0300(12) 0.0203(10) -0.0067(9) 0.0036(8) -0.0049(9)
C13A 0.0165(10) 0.0246(11) 0.0161(9) 0.0009(8) 0.0021(8) -0.0033(8)
O3A 0.0197(7) 0.0233(7) 0.0125(6) 0.0006(5) 0.0032(5) 0.0025(6)
O4A 0.0122(7) 0.0165(7) 0.0219(7) -0.0027(5) 0.0007(5) -0.0011(5)
O5A 0.0155(7) 0.0205(7) 0.0191(7) 0.0037(6) -0.0007(5) 0.0032(6)
S1A 0.0120(2) 0.0151(2) 0.0126(2) 0.00057(17) 0.00070(17) 0.00017(18)
C1B 0.0112(9) 0.0108(9) 0.0193(9) 0.0040(7) -0.0008(7) -0.0003(7)
C2B 0.0118(9) 0.0139(9) 0.0171(9) -0.0001(7) -0.0001(7) 0.0012(7)
C3B 0.0114(9) 0.0159(9) 0.0140(9) 0.0007(7) 0.0002(7) 0.0005(7)
C4B 0.0075(9) 0.0111(9) 0.0169(9) 0.0025(7) -0.0024(7) 0.0001(7)
C5B 0.0145(10) 0.0136(9) 0.0146(9) -0.0009(7) -0.0004(7) 0.0003(7)
C6B 0.0151(10) 0.0158(9) 0.0140(9) 0.0029(7) 0.0019(7) 0.0002(7)
C7B 0.0218(11) 0.0138(9) 0.0196(10) -0.0003(8) 0.0003(8) 0.0001(8)
N1B 0.0187(9) 0.0128(8) 0.0203(8) 0.0027(7) 0.0000(7) -0.0009(7)
N2B 0.0154(9) 0.0123(8) 0.0130(8) 0.0021(6) 0.0015(7) 0.0011(7)
O1B 0.0297(9) 0.0133(7) 0.0282(8) 0.0013(6) 0.0035(6) 0.0045(6)
O2B 0.0308(9) 0.0194(7) 0.0251(8) 0.0081(6) 0.0099(6) 0.0016(6)
F1B 0.0571(9) 0.0216(6) 0.0157(6) -0.0023(5) -0.0008(6) 0.0021(6)
F2B 0.0229(7) 0.0192(6) 0.0304(7) -0.0065(5) 0.0011(5) -0.0062(5)
F3B 0.0237(7) 0.0227(6) 0.0324(7) -0.0081(5) 0.0058(5) 0.0055(5)
C8B 0.0101(9) 0.0148(9) 0.0134(9) 0.0025(7) -0.0011(7) 0.0011(7)
C9B 0.0155(10) 0.0162(9) 0.0152(9) 0.0004(7) 0.0007(7) 0.0013(8)
C10B 0.0171(10) 0.0219(10) 0.0152(9) 0.0043(8) 0.0014(7) 0.0000(8)
C11B 0.0166(10) 0.0170(10) 0.0248(10) 0.0066(8) 0.0005(8) 0.0003(8)
C12B 0.0183(10) 0.0147(10) 0.0270(11) -0.0010(8) 0.0016(8) -0.0002(8)
C13B 0.0145(10) 0.0178(10) 0.0178(9) -0.0005(8) 0.0016(7) 0.0000(8)
O3B 0.0120(7) 0.0225(7) 0.0245(7) 0.0083(6) 0.0029(6) 0.0051(6)
O4B 0.0159(7) 0.0173(7) 0.0137(6) 0.0028(5) 0.0032(5) 0.0029(5)
O5B 0.0206(7) 0.0135(7) 0.0178(7) -0.0013(5) 0.0013(6) -0.0014(6)
S1B 0.0116(2) 0.0125(2) 0.0135(2) 0.00184(17) 0.00165(17) 0.00156(17)
C1C 0.0124(9) 0.0136(9) 0.0196(9) 0.0050(7) 0.0014(7) 0.0021(7)
C2C 0.0123(9) 0.0143(9) 0.0169(9) 0.0014(7) -0.0007(7) 0.0012(7)
C3C 0.0139(9) 0.0140(9) 0.0138(9) 0.0018(7) 0.0012(7) -0.0002(7)
C4C 0.0086(9) 0.0124(9) 0.0154(9) 0.0022(7) -0.0013(7) 0.0018(7)
C5C 0.0141(9) 0.0148(9) 0.0135(9) 0.0002(7) 0.0001(7) 0.0032(7)
C6C 0.0146(10) 0.0184(10) 0.0140(9) 0.0055(7) 0.0006(7) 0.0036(8)
C7C 0.0249(11) 0.0152(10) 0.0191(10) 0.0010(8) 0.0037(8) 0.0000(8)
N1C 0.0215(9) 0.0148(8) 0.0259(9) 0.0072(7) 0.0069(7) 0.0044(7)
N2C 0.0115(8) 0.0121(8) 0.0137(8) 0.0024(6) -0.0003(7) 0.0001(6)
O1C 0.0313(9) 0.0170(8) 0.0351(9) 0.0036(7) 0.0053(7) -0.0043(7)
O2C 0.0499(11) 0.0242(8) 0.0221(8) 0.0113(6) 0.0055(7) 0.0081(7)
F1C 0.0561(9) 0.0201(6) 0.0241(7) -0.0024(5) 0.0181(6) -0.0015(6)
F2C 0.0294(7) 0.0141(6) 0.0357(7) 0.0014(5) 0.0068(6) 0.0068(5)
F3C 0.0308(7) 0.0227(7) 0.0324(7) -0.0072(5) -0.0070(6) -0.0013(6)
C8C 0.0101(9) 0.0151(9) 0.0147(9) 0.0040(7) -0.0015(7) 0.0017(7)
C9C 0.0146(10) 0.0182(10) 0.0165(9) 0.0005(7) 0.0008(7) 0.0011(8)
C10C 0.0180(10) 0.0147(10) 0.0252(11) -0.0010(8) 0.0008(8) -0.0001(8)
C11C 0.0182(10) 0.0167(10) 0.0262(11) 0.0083(8) 0.0015(8) -0.0018(8)
C12C 0.0196(10) 0.0236(11) 0.0152(9) 0.0056(8) 0.0025(8) 0.0000(8)
C13C 0.0158(10) 0.0160(9) 0.0160(9) 0.0003(7) 0.0005(7) 0.0009(8)
O3C 0.0128(7) 0.0217(7) 0.0238(7) 0.0090(6) 0.0015(6) 0.0049(6)
O4C 0.0150(7) 0.0180(7) 0.0146(6) 0.0036(5) 0.0041(5) 0.0044(5)
O5C 0.0208(7) 0.0132(7) 0.0185(7) -0.0008(5) 0.0000(6) -0.0005(6)
S1C 0.0117(2) 0.0128(2) 0.0134(2) 0.00214(17) 0.00110(17) 0.00165(17)
C1D 0.0133(9) 0.0131(9) 0.0182(9) -0.0026(7) 0.0022(7) -0.0006(7)
C2D 0.0117(9) 0.0153(9) 0.0136(9) 0.0017(7) 0.0008(7) -0.0029(7)
C3D 0.0104(9) 0.0121(9) 0.0164(9) 0.0033(7) 0.0004(7) -0.0005(7)
C4D 0.0103(9) 0.0126(9) 0.0136(9) -0.0009(7) 0.0029(7) -0.0001(7)
C5D 0.0131(9) 0.0179(10) 0.0135(9) 0.0023(7) -0.0004(7) -0.0002(8)
C6D 0.0141(10) 0.0146(9) 0.0198(10) 0.0015(7) 0.0002(7) 0.0018(8)
C7D 0.0206(11) 0.0197(10) 0.0164(9) -0.0001(8) 0.0010(8) -0.0027(8)
N1D 0.0184(9) 0.0168(9) 0.0232(9) -0.0047(7) -0.0022(7) 0.0030(7)
N2D 0.0124(9) 0.0134(8) 0.0130(8) -0.0003(6) 0.0006(6) 0.0011(7)
O1D 0.0280(9) 0.0296(8) 0.0236(8) -0.0093(6) 0.0061(6) 0.0012(7)
O2D 0.0474(11) 0.0144(8) 0.0337(9) -0.0006(6) 0.0010(8) 0.0009(7)
F1D 0.0258(7) 0.0236(6) 0.0195(6) -0.0041(5) -0.0059(5) -0.0025(5)
F2D 0.0306(7) 0.0371(7) 0.0161(6) 0.0026(5) 0.0081(5) -0.0048(6)
F3D 0.0299(7) 0.0224(6) 0.0178(6) 0.0042(5) -0.0055(5) 0.0044(5)
C8D 0.0100(9) 0.0142(9) 0.0154(9) -0.0013(7) 0.0029(7) -0.0031(7)
C9D 0.0137(10) 0.0185(10) 0.0221(10) 0.0042(8) 0.0021(8) 0.0011(8)
C10D 0.0184(11) 0.0173(10) 0.0367(12) 0.0030(9) 0.0071(9) 0.0015(8)
C11D 0.0217(11) 0.0213(11) 0.0345(12) -0.0120(9) 0.0103(9) -0.0022(9)
C12D 0.0210(11) 0.0297(12) 0.0196(10) -0.0069(9) 0.0049(8) -0.0038(9)
C13D 0.0149(10) 0.0198(10) 0.0156(9) -0.0002(8) 0.0018(7) -0.0031(8)
O3D 0.0122(7) 0.0161(7) 0.0202(7) -0.0017(5) -0.0001(5) -0.0002(5)
O4D 0.0157(7) 0.0176(7) 0.0195(7) 0.0028(5) -0.0002(5) 0.0033(6)
O5D 0.0197(7) 0.0230(7) 0.0128(6) 0.0006(5) 0.0044(5) 0.0027(6)
S1D 0.0116(2) 0.0142(2) 0.0124(2) 0.00059(17) 0.00091(17) 0.00069(18)
C1E 0.0156(10) 0.0123(9) 0.0186(9) 0.0045(7) 0.0038(7) 0.0018(7)
C2E 0.0134(9) 0.0148(9) 0.0170(9) -0.0022(7) 0.0018(7) 0.0008(7)
C3E 0.0129(9) 0.0173(10) 0.0149(9) -0.0003(7) 0.0000(7) 0.0020(7)
C4E 0.0103(9) 0.0133(9) 0.0163(9) 0.0030(7) 0.0016(7) 0.0018(7)
C5E 0.0159(10) 0.0133(9) 0.0156(9) -0.0012(7) 0.0008(7) -0.0005(7)
C6E 0.0169(10) 0.0173(10) 0.0133(9) 0.0017(7) 0.0013(7) -0.0006(8)
C7E 0.0230(11) 0.0188(11) 0.0267(11) -0.0039(9) -0.0011(9) 0.0015(9)
N1E 0.0205(9) 0.0143(8) 0.0228(9) 0.0033(7) 0.0045(7) 0.0002(7)
N2E 0.0114(8) 0.0139(8) 0.0150(8) 0.0025(6) 0.0010(7) -0.0006(7)
O1E 0.0312(9) 0.0143(7) 0.0313(8) 0.0008(6) 0.0066(7) 0.0024(6)
O2E 0.0423(10) 0.0239(8) 0.0211(8) 0.0081(6) 0.0107(7) 0.0041(7)
F1E 0.0256(7) 0.0172(6) 0.0473(8) -0.0024(6) -0.0007(6) -0.0054(5)
F2E 0.0319(8) 0.0287(7) 0.0309(7) -0.0119(6) 0.0018(6) 0.0084(6)
F3E 0.0374(8) 0.0269(7) 0.0295(7) -0.0077(5) -0.0147(6) 0.0032(6)
S1E 0.0120(2) 0.0132(2) 0.0145(2) 0.00284(17) 0.00185(17) 0.00017(18)
C8E 0.0110(9) 0.0138(9) 0.0144(9) 0.0042(7) 0.0035(7) 0.0016(7)
C9E 0.0171(10) 0.0187(10) 0.0146(9) 0.0016(7) 0.0008(7) -0.0001(8)
C10E 0.0192(11) 0.0147(10) 0.0256(11) -0.0013(8) 0.0031(8) -0.0008(8)
C11E 0.0230(11) 0.0177(10) 0.0242(11) 0.0086(8) 0.0056(8) 0.0023(8)
C12E 0.0212(11) 0.0261(11) 0.0151(9) 0.0084(8) -0.0011(8) 0.0029(9)
C13E 0.0160(10) 0.0191(10) 0.0148(9) 0.0015(7) -0.0018(7) -0.0016(8)
O3E 0.0125(7) 0.0191(7) 0.0250(7) 0.0074(6) 0.0007(6) 0.0021(6)
O4E 0.0200(7) 0.0191(7) 0.0148(7) 0.0043(5) 0.0054(5) 0.0011(6)
O5E 0.0125(7) 0.0157(7) 0.0198(7) -0.0009(5) 0.0027(5) -0.0016(5)
C1F 0.0159(10) 0.0150(9) 0.0180(9) -0.0036(7) -0.0008(8) 0.0006(8)
C2F 0.0099(9) 0.0190(10) 0.0125(9) 0.0005(7) -0.0015(7) 0.0030(7)
C3F 0.0105(9) 0.0163(9) 0.0141(9) 0.0031(7) -0.0019(7) 0.0010(7)
C4F 0.0099(9) 0.0163(9) 0.0123(8) -0.0010(7) -0.0009(7) 0.0028(7)
C5F 0.0151(10) 0.0213(10) 0.0163(9) 0.0037(8) 0.0028(7) 0.0004(8)
C6F 0.0187(10) 0.0175(10) 0.0212(10) 0.0039(8) 0.0007(8) -0.0005(8)
C7F 0.0166(10) 0.0225(10) 0.0140(9) -0.0005(8) -0.0004(7) 0.0027(8)
N1F 0.0243(10) 0.0174(9) 0.0248(9) -0.0027(7) 0.0014(7) 0.0014(7)
N2F 0.0125(9) 0.0169(8) 0.0115(8) 0.0007(6) 0.0009(6) 0.0018(7)
O1F 0.0263(8) 0.0271(8) 0.0226(8) -0.0060(6) -0.0047(6) 0.0012(7)
O2F 0.0744(14) 0.0160(8) 0.0372(10) -0.0010(7) -0.0028(9) 0.0076(8)
F1F 0.0241(7) 0.0274(7) 0.0212(6) -0.0039(5) 0.0067(5) 0.0064(5)
F2F 0.0238(7) 0.0348(7) 0.0143(6) 0.0024(5) -0.0047(5) 0.0039(5)
F3F 0.0224(6) 0.0255(6) 0.0180(6) 0.0040(5) 0.0040(5) -0.0027(5)
C8F 0.0107(9) 0.0184(10) 0.0154(9) -0.0022(7) -0.0021(7) 0.0024(7)
C9F 0.0167(10) 0.0177(10) 0.0332(12) -0.0008(9) 0.0028(9) 0.0013(8)
C10F 0.0190(12) 0.0230(12) 0.0543(16) -0.0114(11) 0.0006(11) 0.0006(9)
C11F 0.0200(12) 0.0389(15) 0.0451(15) -0.0271(12) -0.0080(11) 0.0097(11)
C12F 0.0192(11) 0.0548(16) 0.0185(11) -0.0112(10) -0.0035(9) 0.0148(11)
C13F 0.0149(10) 0.0303(12) 0.0170(10) 0.0001(8) -0.0014(8) 0.0052(9)
O3F 0.0192(7) 0.0204(7) 0.0130(6) 0.0013(5) 0.0045(5) 0.0007(6)
O4F 0.0115(7) 0.0189(7) 0.0195(7) -0.0032(5) -0.0010(5) -0.0006(5)
O5F 0.0148(7) 0.0157(7) 0.0189(7) 0.0033(5) -0.0005(5) 0.0020(5)
S1F 0.0115(2) 0.0140(2) 0.0123(2) 0.00046(17) 0.00066(17) 0.00026(17)

loop_
_atom_type_symbol
_atom_type_description
_atom_type_scat_dispersion_real
_atom_type_scat_dispersion_imag
_atom_type_scat_source
C C 0.0033 0.0016 'International Tables Vol C Tables 4.2.6.8 and 6.1.1.4'
H H 0.0000 0.0000 'International Tables Vol C Tables 4.2.6.8 and 6.1.1.4'
F F 0.0171 0.0103 'International Tables Vol C Tables 4.2.6.8 and 6.1.1.4'
N N 0.0061 0.0033 'International Tables Vol C Tables 4.2.6.8 and 6.1.1.4'
O O 0.0106 0.0060 'International Tables Vol C Tables 4.2.6.8 and 6.1.1.4'
S S 0.1246 0.1234 'International Tables Vol C Tables 4.2.6.8 and 6.1.1.4'

loop_
_geom_angle_atom_site_label_1
_geom_angle_atom_site_label_2
_geom_angle_atom_site_label_3
_geom_angle
_geom_angle_site_symmetry_1
_geom_angle_site_symmetry_3
_geom_angle_publ_flag
C6A C1A C2A 122.04(18) . . ?
C6A C1A N1A 116.98(18) . . ?
C2A C1A N1A 120.91(17) . . ?
C3A C2A C1A 117.49(17) . . ?
C3A C2A C7A 117.41(18) . . ?
C1A C2A C7A 125.09(18) . . ?
C2A C3A C4A 120.32(18) . . ?
C2A C3A H3A 119.8 . . ?
C4A C3A H3A 119.8 . . ?
C5A C4A C3A 121.87(17) . . ?
C5A C4A N2A 120.26(16) . . ?
C3A C4A N2A 117.87(17) . . ?
C4A C5A C6A 118.51(17) . . ?
C4A C5A H5A 120.7 . . ?
C6A C5A H5A 120.7 . . ?
C1A C6A C5A 119.68(18) . . ?
C1A C6A H6A 120.2 . . ?
C5A C6A H6A 120.2 . . ?
F2A C7A F1A 108.59(16) . . ?
F2A C7A F3A 106.13(16) . . ?
F1A C7A F3A 106.20(17) . . ?
F2A C7A C2A 112.17(17) . . ?
F1A C7A C2A 112.42(16) . . ?
F3A C7A C2A 110.96(17) . . ?
O2A N1A O1A 124.26(18) . . ?
O2A N1A C1A 117.75(17) . . ?
O1A N1A C1A 117.91(17) . . ?
C4A N2A H2NA 112.7(14) . . ?
C4A N2A H2NB 109.6(14) . . ?
H2NA N2A H2NB 106(2) . . ?
C4A N2A H2NC 113.5(13) . . ?
H2NA N2A H2NC 109(2) . . ?
H2NB N2A H2NC 105.5(19) . . ?
C13A C8A C9A 120.68(18) . . ?
C13A C8A S1A 120.68(15) . . ?
C9A C8A S1A 118.63(14) . . ?
C10A C9A C8A 119.35(19) . . ?
C10A C9A H9A 120.3 . . ?
C8A C9A H9A 120.3 . . ?
C11A C10A C9A 119.9(2) . . ?
C11A C10A H10A 120.0 . . ?
C9A C10A H10A 120.0 . . ?
C12A C11A C10A 120.4(2) . . ?
C12A C11A H11A 119.8 . . ?
C10A C11A H11A 119.8 . . ?
C11A C12A C13A 120.1(2) . . ?
C11A C12A H12A 120.0 . . ?
C13A C12A H12A 120.0 . . ?
C8A C13A C12A 119.5(2) . . ?
C8A C13A H13A 120.2 . . ?
C12A C13A H13A 120.2 . . ?
O3A S1A O5A 113.35(8) . . ?
O3A S1A O4A 112.11(8) . . ?
O5A S1A O4A 112.28(8) . . ?
O3A S1A C8A 105.66(8) . . ?
O5A S1A C8A 106.95(9) . . ?
O4A S1A C8A 105.82(8) . . ?
C6B C1B C2B 122.19(16) . . ?
C6B C1B N1B 115.68(16) . . ?
C2B C1B N1B 122.11(16) . . ?
C3B C2B C1B 117.14(17) . . ?
C3B C2B C7B 117.75(16) . . ?
C1B C2B C7B 124.90(16) . . ?
C2B C3B C4B 120.34(17) . . ?
C2B C3B H3B 119.8 . . ?
C4B C3B H3B 119.8 . . ?
C5B C4B C3B 122.07(17) . . ?
C5B C4B N2B 120.25(16) . . ?
C3B C4B N2B 117.66(16) . . ?
C4B C5B C6B 118.40(17) . . ?
C4B C5B H5B 120.8 . . ?
C6B C5B H5B 120.8 . . ?
C1B C6B C5B 119.80(17) . . ?
C1B C6B H6B 120.1 . . ?
C5B C6B H6B 120.1 . . ?
F3B C7B F2B 107.99(15) . . ?
F3B C7B F1B 105.95(16) . . ?
F2B C7B F1B 105.50(16) . . ?
F3B C7B C2B 114.66(16) . . ?
F2B C7B C2B 112.22(16) . . ?
F1B C7B C2B 109.94(15) . . ?
O1B N1B O2B 124.56(16) . . ?
O1B N1B C1B 118.16(16) . . ?
O2B N1B C1B 117.25(16) . . ?
C4B N2B H2ND 112.4(14) . . ?
C4B N2B H2NE 108.6(14) . . ?
H2ND N2B H2NE 106(2) . . ?
C4B N2B H2NF 110.2(15) . . ?
H2ND N2B H2NF 108(2) . . ?
H2NE N2B H2NF 112(2) . . ?
C13B C8B C9B 120.59(17) . . ?
C13B C8B S1B 120.59(14) . . ?
C9B C8B S1B 118.82(14) . . ?
C10B C9B C8B 119.11(18) . . ?
C10B C9B H9B 120.4 . . ?
C8B C9B H9B 120.4 . . ?
C9B C10B C11B 120.61(18) . . ?
C9B C10B H10B 119.7 . . ?
C11B C10B H10B 119.7 . . ?
C12B C11B C10B 119.95(18) . . ?
C12B C11B H11B 120.0 . . ?
C10B C11B H11B 120.0 . . ?
C11B C12B C13B 119.97(19) . . ?
C11B C12B H12B 120.0 . . ?
C13B C12B H12B 120.0 . . ?
C8B C13B C12B 119.75(18) . . ?
C8B C13B H13B 120.1 . . ?
C12B C13B H13B 120.1 . . ?
O5B S1B O3B 113.75(8) . . ?
O5B S1B O4B 112.33(8) . . ?
O3B S1B O4B 111.51(8) . . ?
O5B S1B C8B 106.21(8) . . ?
O3B S1B C8B 107.10(8) . . ?
O4B S1B C8B 105.28(8) . . ?
C6C C1C C2C 121.99(17) . . ?
C6C C1C N1C 115.55(16) . . ?
C2C C1C N1C 122.45(17) . . ?
C3C C2C C1C 117.26(17) . . ?
C3C C2C C7C 117.42(16) . . ?
C1C C2C C7C 125.31(16) . . ?
C4C C3C C2C 120.23(17) . . ?
C4C C3C H3C 119.9 . . ?
C2C C3C H3C 119.9 . . ?
C5C C4C C3C 122.16(17) . . ?
C5C C4C N2C 120.18(16) . . ?
C3C C4C N2C 117.66(16) . . ?
C4C C5C C6C 118.20(17) . . ?
C4C C5C H5C 120.9 . . ?
C6C C5C H5C 120.9 . . ?
C1C C6C C5C 120.13(17) . . ?
C1C C6C H6C 119.9 . . ?
C5C C6C H6C 119.9 . . ?
F2C C7C F3C 108.14(15) . . ?
F2C C7C F1C 106.22(16) . . ?
F3C C7C F1C 105.85(16) . . ?
F2C C7C C2C 113.94(16) . . ?
F3C C7C C2C 111.82(17) . . ?
F1C C7C C2C 110.41(15) . . ?
O1C N1C O2C 124.19(16) . . ?
O1C N1C C1C 118.98(16) . . ?
O2C N1C C1C 116.81(16) . . ?
C4C N2C H2NG 108.8(13) . . ?
C4C N2C H2NH 110.6(14) . . ?
H2NG N2C H2NH 108.6(19) . . ?
C4C N2C H2NI 108.7(15) . . ?
H2NG N2C H2NI 109.6(19) . . ?
H2NH N2C H2NI 110(2) . . ?
C9C C8C C13C 120.84(17) . . ?
C9C C8C S1C 119.99(14) . . ?
C13C C8C S1C 119.16(14) . . ?
C8C C9C C10C 119.69(18) . . ?
C8C C9C H9C 120.2 . . ?
C10C C9C H9C 120.2 . . ?
C11C C10C C9C 119.81(18) . . ?
C11C C10C H10C 120.1 . . ?
C9C C10C H10C 120.1 . . ?
C12C C11C C10C 120.17(18) . . ?
C12C C11C H11C 119.9 . . ?
C10C C11C H11C 119.9 . . ?
C11C C12C C13C 120.51(18) . . ?
C11C C12C H12C 119.7 . . ?
C13C C12C H12C 119.7 . . ?
C8C C13C C12C 118.97(18) . . ?
C8C C13C H13C 120.5 . . ?
C12C C13C H13C 120.5 . . ?
O5C S1C O3C 113.88(8) . . ?
O5C S1C O4C 112.42(8) . . ?
O3C S1C O4C 111.41(8) . . ?
O5C S1C C8C 106.47(8) . . ?
O3C S1C C8C 106.67(8) . . ?
O4C S1C C8C 105.31(8) . . ?
C6D C1D C2D 122.15(17) . . ?
C6D C1D N1D 116.42(17) . . ?
C2D C1D N1D 121.40(16) . . ?
C3D C2D C1D 117.61(16) . . ?
C3D C2D C7D 117.98(17) . . ?
C1D C2D C7D 124.41(17) . . ?
C4D C3D C2D 120.35(17) . . ?
C4D C3D H3D 119.8 . . ?
C2D C3D H3D 119.8 . . ?
C3D C4D C5D 121.72(17) . . ?
C3D C4D N2D 118.25(16) . . ?
C5D C4D N2D 120.01(16) . . ?
C4D C5D C6D 118.59(17) . . ?
C4D C5D H5D 120.7 . . ?
C6D C5D H5D 120.7 . . ?
C1D C6D C5D 119.45(18) . . ?
C1D C6D H6D 120.3 . . ?
C5D C6D H6D 120.3 . . ?
F2D C7D F3D 106.55(15) . . ?
F2D C7D F1D 107.50(16) . . ?
F3D C7D F1D 107.05(16) . . ?
F2D C7D C2D 111.95(16) . . ?
F3D C7D C2D 111.20(16) . . ?
F1D C7D C2D 112.28(15) . . ?
O1D N1D O2D 124.44(17) . . ?
O1D N1D C1D 118.20(16) . . ?
O2D N1D C1D 117.31(16) . . ?
C4D N2D H2NJ 111.1(16) . . ?
C4D N2D H2NK 111.3(13) . . ?
H2NJ N2D H2NK 106(2) . . ?
C4D N2D H2NL 112.6(15) . . ?
H2NJ N2D H2NL 108(2) . . ?
H2NK N2D H2NL 108(2) . . ?
C13D C8D C9D 120.85(18) . . ?
C13D C8D S1D 120.64(15) . . ?
C9D C8D S1D 118.51(14) . . ?
C10D C9D C8D 119.27(19) . . ?
C10D C9D H9D 120.4 . . ?
C8D C9D H9D 120.4 . . ?
C11D C10D C9D 120.2(2) . . ?
C11D C10D H10D 119.9 . . ?
C9D C10D H10D 119.9 . . ?
C10D C11D C12D 120.23(19) . . ?
C10D C11D H11D 119.9 . . ?
C12D C11D H11D 119.9 . . ?
C13D C12D C11D 120.34(19) . . ?
C13D C12D H12D 119.8 . . ?
C11D C12D H12D 119.8 . . ?
C12D C13D C8D 119.12(19) . . ?
C12D C13D H13D 120.4 . . ?
C8D C13D H13D 120.4 . . ?
O4D S1D O5D 113.37(8) . . ?
O4D S1D O3D 112.19(8) . . ?
O5D S1D O3D 112.07(8) . . ?
O4D S1D C8D 107.41(9) . . ?
O5D S1D C8D 105.87(8) . . ?
O3D S1D C8D 105.27(8) . . ?
C6E C1E C2E 122.15(17) . . ?
C6E C1E N1E 115.57(16) . . ?
C2E C1E N1E 122.22(17) . . ?
C3E C2E C1E 117.58(17) . . ?
C3E C2E C7E 117.78(17) . . ?
C1E C2E C7E 124.63(17) . . ?
C4E C3E C2E 120.00(17) . . ?
C4E C3E H3E 120.0 . . ?
C2E C3E H3E 120.0 . . ?
C5E C4E C3E 122.15(17) . . ?
C5E C4E N2E 119.86(17) . . ?
C3E C4E N2E 117.90(16) . . ?
C4E C5E C6E 118.22(17) . . ?
C4E C5E H5E 120.9 . . ?
C6E C5E H5E 120.9 . . ?
C1E C6E C5E 119.89(17) . . ?
C1E C6E H6E 120.1 . . ?
C5E C6E H6E 120.1 . . ?
F1E C7E F2E 107.68(17) . . ?
F1E C7E F3E 106.45(17) . . ?
F2E C7E F3E 106.15(17) . . ?
F1E C7E C2E 112.91(17) . . ?
F2E C7E C2E 112.32(17) . . ?
F3E C7E C2E 110.92(17) . . ?
O1E N1E O2E 124.60(16) . . ?
O1E N1E C1E 118.23(16) . . ?
O2E N1E C1E 117.13(16) . . ?
C4E N2E H2NM 110.6(16) . . ?
C4E N2E H2NN 110.3(15) . . ?
H2NM N2E H2NN 111(2) . . ?
C4E N2E H2NO 108.0(14) . . ?
H2NM N2E H2NO 110(2) . . ?
H2NN N2E H2NO 107(2) . . ?
O3E S1E O4E 113.54(8) . . ?
O3E S1E O5E 112.98(8) . . ?
O4E S1E O5E 111.14(8) . . ?
O3E S1E C8E 107.79(8) . . ?
O4E S1E C8E 104.39(8) . . ?
O5E S1E C8E 106.31(8) . . ?
C9E C8E C13E 120.71(17) . . ?
C9E C8E S1E 118.91(14) . . ?
C13E C8E S1E 120.37(14) . . ?
C10E C9E C8E 119.80(18) . . ?
C10E C9E H9E 120.1 . . ?
C8E C9E H9E 120.1 . . ?
C9E C10E C11E 119.86(19) . . ?
C9E C10E H10E 120.1 . . ?
C11E C10E H10E 120.1 . . ?
C12E C11E C10E 120.06(18) . . ?
C12E C11E H11E 120.0 . . ?
C10E C11E H11E 120.0 . . ?
C11E C12E C13E 120.49(18) . . ?
C11E C12E H12E 119.8 . . ?
C13E C12E H12E 119.8 . . ?
C8E C13E C12E 119.08(18) . . ?
C8E C13E H13E 120.5 . . ?
C12E C13E H13E 120.5 . . ?
C6F C1F C2F 121.96(17) . . ?
C6F C1F N1F 116.24(17) . . ?
C2F C1F N1F 121.60(17) . . ?
C3F C2F C1F 117.61(17) . . ?
C3F C2F C7F 118.11(17) . . ?
C1F C2F C7F 124.27(17) . . ?
C2F C3F C4F 120.32(17) . . ?
C2F C3F H3F 119.8 . . ?
C4F C3F H3F 119.8 . . ?
C5F C4F C3F 121.46(17) . . ?
C5F C4F N2F 120.08(16) . . ?
C3F C4F N2F 118.46(16) . . ?
C4F C5F C6F 118.82(17) . . ?
C4F C5F H5F 120.6 . . ?
C6F C5F H5F 120.6 . . ?
C1F C6F C5F 119.67(18) . . ?
C1F C6F H6F 120.2 . . ?
C5F C6F H6F 120.2 . . ?
F1F C7F F2F 108.02(15) . . ?
F1F C7F F3F 106.77(15) . . ?
F2F C7F F3F 106.22(15) . . ?
F1F C7F C2F 112.73(16) . . ?
F2F C7F C2F 112.11(16) . . ?
F3F C7F C2F 110.64(15) . . ?
O1F N1F O2F 124.26(17) . . ?
O1F N1F C1F 117.55(17) . . ?
O2F N1F C1F 118.06(17) . . ?
C4F N2F H2NP 110.3(14) . . ?
C4F N2F H2NQ 111.9(14) . . ?
H2NP N2F H2NQ 109.7(19) . . ?
C4F N2F H2NR 111.7(16) . . ?
H2NP N2F H2NR 105(2) . . ?
H2NQ N2F H2NR 108(2) . . ?
C9F C8F C13F 120.88(19) . . ?
C9F C8F S1F 120.40(15) . . ?
C13F C8F S1F 118.69(15) . . ?
C8F C9F C10F 119.6(2) . . ?
C8F C9F H9F 120.2 . . ?
C10F C9F H9F 120.2 . . ?
C11F C10F C9F 120.0(2) . . ?
C11F C10F H10F 120.0 . . ?
C9F C10F H10F 120.0 . . ?
C10F C11F C12F 120.5(2) . . ?
C10F C11F H11F 119.8 . . ?
C12F C11F H11F 119.8 . . ?
C11F C12F C13F 120.2(2) . . ?
C11F C12F H12F 119.9 . . ?
C13F C12F H12F 119.9 . . ?
C12F C13F C8F 118.9(2) . . ?
C12F C13F H13F 120.6 . . ?
C8F C13F H13F 120.6 . . ?
O3F S1F O5F 112.45(8) . . ?
O3F S1F O4F 113.33(8) . . ?
O5F S1F O4F 111.98(8) . . ?
O3F S1F C8F 105.03(9) . . ?
O5F S1F C8F 106.77(8) . . ?
O4F S1F C8F 106.63(8) . . ?

loop_
_geom_bond_atom_site_label_1
_geom_bond_atom_site_label_2
_geom_bond_distance
_geom_bond_site_symmetry_2
_geom_bond_publ_flag
C1A C6A 1.382(3) . ?
C1A C2A 1.402(3) . ?
C1A N1A 1.467(2) . ?
C2A C3A 1.385(3) . ?
C2A C7A 1.513(3) . ?
C3A C4A 1.388(3) . ?
C3A H3A 0.9500 . ?
C4A C5A 1.378(3) . ?
C4A N2A 1.461(2) . ?
C5A C6A 1.391(3) . ?
C5A H5A 0.9500 . ?
C6A H6A 0.9500 . ?
C7A F2A 1.329(2) . ?
C7A F1A 1.334(2) . ?
C7A F3A 1.344(2) . ?
N1A O2A 1.215(2) . ?
N1A O1A 1.227(2) . ?
N2A H2NA 0.89(2) . ?
N2A H2NB 0.92(2) . ?
N2A H2NC 0.93(2) . ?
C8A C13A 1.388(3) . ?
C8A C9A 1.394(3) . ?
C8A S1A 1.773(2) . ?
C9A C10A 1.394(3) . ?
C9A H9A 0.9500 . ?
C10A C11A 1.388(3) . ?
C10A H10A 0.9500 . ?
C11A C12A 1.385(3) . ?
C11A H11A 0.9500 . ?
C12A C13A 1.392(3) . ?
C12A H12A 0.9500 . ?
C13A H13A 0.9500 . ?
O3A S1A 1.4482(13) . ?
O4A S1A 1.4739(14) . ?
O5A S1A 1.4527(14) . ?
C1B C6B 1.380(3) . ?
C1B C2B 1.403(3) . ?
C1B N1B 1.474(2) . ?
C2B C3B 1.384(3) . ?
C2B C7B 1.513(3) . ?
C3B C4B 1.391(3) . ?
C3B H3B 0.9500 . ?
C4B C5B 1.372(2) . ?
C4B N2B 1.458(2) . ?
C5B C6B 1.389(2) . ?
C5B H5B 0.9500 . ?
C6B H6B 0.9500 . ?
C7B F3B 1.329(2) . ?
C7B F2B 1.335(2) . ?
C7B F1B 1.355(2) . ?
N1B O1B 1.224(2) . ?
N1B O2B 1.231(2) . ?
N2B H2ND 0.91(2) . ?
N2B H2NE 0.90(3) . ?
N2B H2NF 0.87(2) . ?
C8B C13B 1.388(3) . ?
C8B C9B 1.394(2) . ?
C8B S1B 1.7776(18) . ?
C9B C10B 1.386(3) . ?
C9B H9B 0.9500 . ?
C10B C11B 1.392(3) . ?
C10B H10B 0.9500 . ?
C11B C12B 1.384(3) . ?
C11B H11B 0.9500 . ?
C12B C13B 1.393(3) . ?
C12B H12B 0.9500 . ?
C13B H13B 0.9500 . ?
O3B S1B 1.4587(14) . ?
O4B S1B 1.4679(13) . ?
O5B S1B 1.4458(13) . ?
C1C C6C 1.378(3) . ?
C1C C2C 1.402(3) . ?
C1C N1C 1.474(2) . ?
C2C C3C 1.388(2) . ?
C2C C7C 1.514(3) . ?
C3C C4C 1.386(3) . ?
C3C H3C 0.9500 . ?
C4C C5C 1.375(2) . ?
C4C N2C 1.459(2) . ?
C5C C6C 1.387(2) . ?
C5C H5C 0.9500 . ?
C6C H6C 0.9500 . ?
C7C F2C 1.328(2) . ?
C7C F3C 1.341(2) . ?
C7C F1C 1.348(2) . ?
N1C O1C 1.218(2) . ?
N1C O2C 1.234(2) . ?
N2C H2NG 0.93(2) . ?
N2C H2NH 0.88(2) . ?
N2C H2NI 0.86(2) . ?
C8C C9C 1.389(3) . ?
C8C C13C 1.390(2) . ?
C8C S1C 1.7775(18) . ?
C9C C10C 1.393(3) . ?
C9C H9C 0.9500 . ?
C10C C11C 1.389(3) . ?
C10C H10C 0.9500 . ?
C11C C12C 1.386(3) . ?
C11C H11C 0.9500 . ?
C12C C13C 1.394(3) . ?
C12C H12C 0.9500 . ?
C13C H13C 0.9500 . ?
O3C S1C 1.4614(14) . ?
O4C S1C 1.4644(13) . ?
O5C S1C 1.4457(14) . ?
C1D C6D 1.382(3) . ?
C1D C2D 1.398(3) . ?
C1D N1D 1.472(2) . ?
C2D C3D 1.384(3) . ?
C2D C7D 1.508(3) . ?
C3D C4D 1.382(2) . ?
C3D H3D 0.9500 . ?
C4D C5D 1.383(3) . ?
C4D N2D 1.459(2) . ?
C5D C6D 1.390(3) . ?
C5D H5D 0.9500 . ?
C6D H6D 0.9500 . ?
C7D F2D 1.337(2) . ?
C7D F3D 1.339(2) . ?
C7D F1D 1.341(2) . ?
N1D O1D 1.221(2) . ?
N1D O2D 1.228(2) . ?
N2D H2NJ 0.86(3) . ?
N2D H2NK 0.93(2) . ?
N2D H2NL 0.89(3) . ?
C8D C13D 1.389(3) . ?
C8D C9D 1.396(3) . ?
C8D S1D 1.7720(19) . ?
C9D C10D 1.387(3) . ?
C9D H9D 0.9500 . ?
C10D C11D 1.383(3) . ?
C10D H10D 0.9500 . ?
C11D C12D 1.390(3) . ?
C11D H11D 0.9500 . ?
C12D C13D 1.388(3) . ?
C12D H12D 0.9500 . ?
C13D H13D 0.9500 . ?
O3D S1D 1.4736(14) . ?
O4D S1D 1.4512(14) . ?
O5D S1D 1.4517(13) . ?
C1E C6E 1.378(3) . ?
C1E C2E 1.393(3) . ?
C1E N1E 1.474(2) . ?
C2E C3E 1.392(3) . ?
C2E C7E 1.511(3) . ?
C3E C4E 1.383(3) . ?
C3E H3E 0.9500 . ?
C4E C5E 1.378(3) . ?
C4E N2E 1.456(2) . ?
C5E C6E 1.391(3) . ?
C5E H5E 0.9500 . ?
C6E H6E 0.9500 . ?
C7E F1E 1.334(2) . ?
C7E F2E 1.336(2) . ?
C7E F3E 1.348(2) . ?
N1E O1E 1.224(2) . ?
N1E O2E 1.229(2) . ?
N2E H2NM 0.89(3) . ?
N2E H2NN 0.88(3) . ?
N2E H2NO 0.92(2) . ?
S1E O3E 1.4438(14) . ?
S1E O4E 1.4613(14) . ?
S1E O5E 1.4620(14) . ?
S1E C8E 1.7731(18) . ?
C8E C9E 1.390(3) . ?
C8E C13E 1.390(3) . ?
C9E C10E 1.388(3) . ?
C9E H9E 0.9500 . ?
C10E C11E 1.390(3) . ?
C10E H10E 0.9500 . ?
C11E C12E 1.387(3) . ?
C11E H11E 0.9500 . ?
C12E C13E 1.391(3) . ?
C12E H12E 0.9500 . ?
C13E H13E 0.9500 . ?
C1F C6F 1.380(3) . ?
C1F C2F 1.398(3) . ?
C1F N1F 1.468(2) . ?
C2F C3F 1.382(3) . ?
C2F C7F 1.508(3) . ?
C3F C4F 1.390(2) . ?
C3F H3F 0.9500 . ?
C4F C5F 1.377(3) . ?
C4F N2F 1.459(2) . ?
C5F C6F 1.386(3) . ?
C5F H5F 0.9500 . ?
C6F H6F 0.9500 . ?
C7F F1F 1.334(2) . ?
C7F F2F 1.337(2) . ?
C7F F3F 1.346(2) . ?
N1F O1F 1.221(2) . ?
N1F O2F 1.222(2) . ?
N2F H2NP 0.92(2) . ?
N2F H2NQ 0.90(2) . ?
N2F H2NR 0.92(3) . ?
C8F C9F 1.385(3) . ?
C8F C13F 1.392(3) . ?
C8F S1F 1.7742(19) . ?
C9F C10F 1.387(3) . ?
C9F H9F 0.9500 . ?
C10F C11F 1.379(4) . ?
C10F H10F 0.9500 . ?
C11F C12F 1.385(4) . ?
C11F H11F 0.9500 . ?
C12F C13F 1.391(3) . ?
C12F H12F 0.9500 . ?
C13F H13F 0.9500 . ?
O3F S1F 1.4562(13) . ?
O4F S1F 1.4625(14) . ?
O5F S1F 1.4567(14) . ?

loop_
_geom_hbond_atom_site_label_D
_geom_hbond_atom_site_label_H
_geom_hbond_atom_site_label_A
_geom_hbond_distance_DH
_geom_hbond_distance_HA
_geom_hbond_distance_DA
_geom_hbond_angle_DHA
_geom_hbond_site_symmetry_A
_geom_hbond_publ_flag
N2A H2NA O4B 0.89(2) 1.88(2) 2.751(2) 168(2) . yes
N2A H2NA S1B 0.89(2) 2.95(2) 3.7739(19) 155.5(19) . yes
N2A H2NB O5A 0.92(2) 2.07(2) 2.895(2) 148.7(19) . yes
N2A H2NB S1A 0.92(2) 2.88(2) 3.499(2) 126.2(17) . yes
N2B H2NE O3B 0.90(3) 1.89(3) 2.778(2) 170(2) . yes
N2C H2NG O3C 0.93(2) 1.85(2) 2.770(2) 171.2(19) . yes
N2C H2NH O4A 0.88(2) 1.99(2) 2.845(2) 164(2) . yes
N2C H2NH S1A 0.88(2) 2.88(2) 3.6249(18) 142.5(18) . yes
N2C H2NI O5D 0.86(2) 2.30(2) 2.826(2) 120.0(18) . yes
N2D H2NK O4C 0.93(2) 1.82(2) 2.746(2) 171.4(19) . yes
N2D H2NK S1C 0.93(2) 2.92(2) 3.7819(19) 154.8(17) . yes
N2D H2NL O3D 0.89(3) 1.96(3) 2.846(2) 171(2) . yes
N2E H2NM O3F 0.89(3) 1.89(3) 2.754(2) 163(2) . yes
N2E H2NO S1E 0.92(2) 2.68(2) 3.480(2) 145.6(17) . yes
N2E H2NO O4E 0.92(2) 2.58(2) 3.161(2) 122.1(17) . yes
N2E H2NO O5E 0.92(2) 1.88(2) 2.745(2) 156.5(19) . yes
N2F H2NP O4E 0.92(2) 1.85(2) 2.753(2) 169(2) . yes
N2F H2NQ O5F 0.90(2) 2.06(2) 2.874(2) 149.0(19) . yes
N2F H2NQ S1F 0.90(2) 2.82(2) 3.442(2) 127.3(17) . yes
N2A H2NC O4A 0.93(2) 1.93(2) 2.849(2) 167.6(19) 1_655 yes
N2B H2ND O3D 0.91(2) 1.97(3) 2.839(2) 160(2) 1_655 yes
N2B H2NF O3A 0.87(2) 2.27(2) 2.815(2) 121.0(19) 1_655 yes
N2B H2NF O4B 0.87(2) 2.31(2) 2.990(2) 135(2) 1_655 yes
N2D H2NJ O4D 0.86(3) 2.16(3) 2.937(2) 149(2) 1_655 yes
N2B H2ND S1D 0.91(2) 2.85(2) 3.5923(19) 140.2(19) 1_655 yes
N2D H2NJ S1D 0.86(3) 2.91(2) 3.504(2) 128.0(19) 1_655 yes
C5B H5B O3D 0.95 2.49 3.228(2) 134.1 1_655 yes
N2C H2NI O4C 0.86(2) 2.34(2) 3.006(2) 135.1(18) 1_455 yes
N2F H2NR O4F 0.92(3) 1.99(3) 2.821(2) 149(2) 1_455 yes
N2E H2NN O4F 0.88(3) 2.09(2) 2.858(2) 146(2) 2_887 yes
C5E H5E O4F 0.95 2.54 3.285(2) 135.0 2_887 yes
N2F H2NR O2C 0.92(3) 2.61(2) 3.058(2) 111.0(19) 1_665 yes
C3F H3F O2C 0.95 2.64 3.235(2) 121.0 1_665 yes
C3A H3A O1E 0.95 2.53 3.220(2) 129.5 2_777 yes
C3A H3A O2E 0.95 2.65 3.438(2) 140.2 2_777 yes
C3D H3D O2B 0.95 2.44 3.197(2) 136.3 2_776 yes
C6D H6D O2D 0.95 2.63 3.100(2) 110.6 2_666 yes
C13F H13F O1C 0.95 2.64 3.469(3) 146.1 1_765 yes
C5A H5A O4B 0.95 2.59 3.284(2) 130.5 . yes
C5C H5C O4A 0.95 2.58 3.294(2) 132.4 . yes
C5D H5D O4C 0.95 2.63 3.315(2) 129.3 . yes
C3E H3E O4E 0.95 2.65 3.151(2) 113.1 . yes
C3E H3E O3F 0.95 2.64 3.288(2) 125.8 . yes
C3F H3F O5F 0.95 2.60 3.100(2) 113.1 . yes
C5F H5F O4E 0.95 2.57 3.272(2) 130.9 . yes
C6F H6F O2A 0.95 2.32 3.170(3) 147.9 . yes

loop_
_geom_torsion_atom_site_label_1
_geom_torsion_atom_site_label_2
_geom_torsion_atom_site_label_3
_geom_torsion_atom_site_label_4
_geom_torsion
_geom_torsion_site_symmetry_1
_geom_torsion_site_symmetry_2
_geom_torsion_site_symmetry_3
_geom_torsion_site_symmetry_4
_geom_torsion_publ_flag
C6A C1A C2A C3A -0.7(3) . . . . ?
N1A C1A C2A C3A 176.32(17) . . . . ?
C6A C1A C2A C7A 178.07(18) . . . . ?
N1A C1A C2A C7A -4.9(3) . . . . ?
C1A C2A C3A C4A -2.2(3) . . . . ?
C7A C2A C3A C4A 178.97(17) . . . . ?
C2A C3A C4A C5A 3.3(3) . . . . ?
C2A C3A C4A N2A -175.81(17) . . . . ?
C3A C4A C5A C6A -1.4(3) . . . . ?
N2A C4A C5A C6A 177.66(17) . . . . ?
C2A C1A C6A C5A 2.5(3) . . . . ?
N1A C1A C6A C5A -174.59(17) . . . . ?
C4A C5A C6A C1A -1.5(3) . . . . ?
C3A C2A C7A F2A -98.7(2) . . . . ?
C1A C2A C7A F2A 82.6(2) . . . . ?
C3A C2A C7A F1A 138.61(18) . . . . ?
C1A C2A C7A F1A -40.2(3) . . . . ?
C3A C2A C7A F3A 19.8(2) . . . . ?
C1A C2A C7A F3A -158.92(18) . . . . ?
C6A C1A N1A O2A -36.2(3) . . . . ?
C2A C1A N1A O2A 146.6(2) . . . . ?
C6A C1A N1A O1A 140.73(19) . . . . ?
C2A C1A N1A O1A -36.4(3) . . . . ?
C13A C8A C9A C10A 0.5(3) . . . . ?
S1A C8A C9A C10A -178.53(15) . . . . ?
C8A C9A C10A C11A -0.4(3) . . . . ?
C9A C10A C11A C12A 0.0(3) . . . . ?
C10A C11A C12A C13A 0.2(3) . . . . ?
C9A C8A C13A C12A -0.3(3) . . . . ?
S1A C8A C13A C12A 178.72(15) . . . . ?
C11A C12A C13A C8A 0.0(3) . . . . ?
C13A C8A S1A O3A -139.39(15) . . . . ?
C9A C8A S1A O3A 39.65(17) . . . . ?
C13A C8A S1A O5A -18.33(18) . . . . ?
C9A C8A S1A O5A 160.70(15) . . . . ?
C13A C8A S1A O4A 101.55(16) . . . . ?
C9A C8A S1A O4A -79.41(16) . . . . ?
C6B C1B C2B C3B -2.5(3) . . . . ?
N1B C1B C2B C3B 175.44(17) . . . . ?
C6B C1B C2B C7B 171.96(18) . . . . ?
N1B C1B C2B C7B -10.1(3) . . . . ?
C1B C2B C3B C4B 0.9(3) . . . . ?
C7B C2B C3B C4B -174.02(17) . . . . ?
C2B C3B C4B C5B 1.4(3) . . . . ?
C2B C3B C4B N2B 179.95(17) . . . . ?
C3B C4B C5B C6B -2.0(3) . . . . ?
N2B C4B C5B C6B 179.46(17) . . . . ?
C2B C1B C6B C5B 1.9(3) . . . . ?
N1B C1B C6B C5B -176.14(17) . . . . ?
C4B C5B C6B C1B 0.3(3) . . . . ?
C3B C2B C7B F3B -103.3(2) . . . . ?
C1B C2B C7B F3B 82.3(2) . . . . ?
C3B C2B C7B F2B 133.06(18) . . . . ?
C1B C2B C7B F2B -41.4(3) . . . . ?
C3B C2B C7B F1B 16.0(2) . . . . ?
C1B C2B C7B F1B -158.49(18) . . . . ?
C6B C1B N1B O1B 151.79(18) . . . . ?
C2B C1B N1B O1B -26.3(3) . . . . ?
C6B C1B N1B O2B -26.1(2) . . . . ?
C2B C1B N1B O2B 155.77(18) . . . . ?
C13B C8B C9B C10B -0.4(3) . . . . ?
S1B C8B C9B C10B 179.60(15) . . . . ?
C8B C9B C10B C11B -0.8(3) . . . . ?
C9B C10B C11B C12B 1.2(3) . . . . ?
C10B C11B C12B C13B -0.3(3) . . . . ?
C9B C8B C13B C12B 1.2(3) . . . . ?
S1B C8B C13B C12B -178.77(15) . . . . ?
C11B C12B C13B C8B -0.8(3) . . . . ?
C13B C8B S1B O5B 139.85(15) . . . . ?
C9B C8B S1B O5B -40.12(17) . . . . ?
C13B C8B S1B O3B -98.26(16) . . . . ?
C9B C8B S1B O3B 81.77(16) . . . . ?
C13B C8B S1B O4B 20.54(18) . . . . ?
C9B C8B S1B O4B -159.43(15) . . . . ?
C6C C1C C2C C3C 0.8(3) . . . . ?
N1C C1C C2C C3C 179.58(17) . . . . ?
C6C C1C C2C C7C -179.09(18) . . . . ?
N1C C1C C2C C7C -0.3(3) . . . . ?
C1C C2C C3C C4C -1.6(3) . . . . ?
C7C C2C C3C C4C 178.27(17) . . . . ?
C2C C3C C4C C5C 0.8(3) . . . . ?
C2C C3C C4C N2C -178.43(17) . . . . ?
C3C C4C C5C C6C 0.9(3) . . . . ?
N2C C4C C5C C6C -179.87(17) . . . . ?
C2C C1C C6C C5C 0.9(3) . . . . ?
N1C C1C C6C C5C -177.95(17) . . . . ?
C4C C5C C6C C1C -1.7(3) . . . . ?
C3C C2C C7C F2C 135.53(18) . . . . ?
C1C C2C C7C F2C -44.6(3) . . . . ?
C3C C2C C7C F3C -101.5(2) . . . . ?
C1C C2C C7C F3C 78.4(2) . . . . ?
C3C C2C C7C F1C 16.1(2) . . . . ?
C1C C2C C7C F1C -163.99(18) . . . . ?
C6C C1C N1C O1C 147.91(18) . . . . ?
C2C C1C N1C O1C -30.9(3) . . . . ?
C6C C1C N1C O2C -30.4(2) . . . . ?
C2C C1C N1C O2C 150.76(19) . . . . ?
C13C C8C C9C C10C -1.0(3) . . . . ?
S1C C8C C9C C10C 179.50(15) . . . . ?
C8C C9C C10C C11C 0.1(3) . . . . ?
C9C C10C C11C C12C 0.9(3) . . . . ?
C10C C11C C12C C13C -0.8(3) . . . . ?
C9C C8C C13C C12C 1.0(3) . . . . ?
S1C C8C C13C C12C -179.47(15) . . . . ?
C11C C12C C13C C8C -0.1(3) . . . . ?
C9C C8C S1C O5C -144.66(15) . . . . ?
C13C C8C S1C O5C 35.84(17) . . . . ?
C9C C8C S1C O3C 93.39(16) . . . . ?
C13C C8C S1C O3C -86.11(16) . . . . ?
C9C C8C S1C O4C -25.11(17) . . . . ?
C13C C8C S1C O4C 155.40(15) . . . . ?
C6D C1D C2D C3D -0.1(3) . . . . ?
N1D C1D C2D C3D -178.42(16) . . . . ?
C6D C1D C2D C7D -179.86(18) . . . . ?
N1D C1D C2D C7D 1.8(3) . . . . ?
C1D C2D C3D C4D 3.2(3) . . . . ?
C7D C2D C3D C4D -177.07(17) . . . . ?
C2D C3D C4D C5D -3.7(3) . . . . ?
C2D C3D C4D N2D 175.06(16) . . . . ?
C3D C4D C5D C6D 1.0(3) . . . . ?
N2D C4D C5D C6D -177.75(17) . . . . ?
C2D C1D C6D C5D -2.5(3) . . . . ?
N1D C1D C6D C5D 175.86(16) . . . . ?
C4D C5D C6D C1D 2.1(3) . . . . ?
C3D C2D C7D F2D 99.6(2) . . . . ?
C1D C2D C7D F2D -80.6(2) . . . . ?
C3D C2D C7D F3D -19.4(2) . . . . ?
C1D C2D C7D F3D 160.32(17) . . . . ?
C3D C2D C7D F1D -139.32(17) . . . . ?
C1D C2D C7D F1D 40.4(3) . . . . ?
C6D C1D N1D O1D -134.29(19) . . . . ?
C2D C1D N1D O1D 44.1(3) . . . . ?
C6D C1D N1D O2D 43.4(2) . . . . ?
C2D C1D N1D O2D -138.19(19) . . . . ?
C13D C8D C9D C10D -0.5(3) . . . . ?
S1D C8D C9D C10D 179.72(15) . . . . ?
C8D C9D C10D C11D 0.1(3) . . . . ?
C9D C10D C11D C12D 0.5(3) . . . . ?
C10D C11D C12D C13D -0.8(3) . . . . ?
C11D C12D C13D C8D 0.4(3) . . . . ?
C9D C8D C13D C12D 0.2(3) . . . . ?
S1D C8D C13D C12D 179.99(15) . . . . ?
C13D C8D S1D O4D 17.47(17) . . . . ?
C9D C8D S1D O4D -162.77(14) . . . . ?
C13D C8D S1D O5D 138.89(15) . . . . ?
C9D C8D S1D O5D -41.35(17) . . . . ?
C13D C8D S1D O3D -102.26(16) . . . . ?
C9D C8D S1D O3D 77.50(16) . . . . ?
C6E C1E C2E C3E -0.8(3) . . . . ?
N1E C1E C2E C3E -177.87(17) . . . . ?
C6E C1E C2E C7E -179.90(19) . . . . ?
N1E C1E C2E C7E 3.0(3) . . . . ?
C1E C2E C3E C4E 0.9(3) . . . . ?
C7E C2E C3E C4E -179.98(18) . . . . ?
C2E C3E C4E C5E -0.2(3) . . . . ?
C2E C3E C4E N2E -176.69(17) . . . . ?
C3E C4E C5E C6E -0.6(3) . . . . ?
N2E C4E C5E C6E 175.87(17) . . . . ?
C2E C1E C6E C5E 0.1(3) . . . . ?
N1E C1E C6E C5E 177.31(17) . . . . ?
C4E C5E C6E C1E 0.6(3) . . . . ?
C3E C2E C7E F1E -138.27(19) . . . . ?
C1E C2E C7E F1E 40.8(3) . . . . ?
C3E C2E C7E F2E 99.7(2) . . . . ?
C1E C2E C7E F2E -81.2(2) . . . . ?
C3E C2E C7E F3E -18.9(3) . . . . ?
C1E C2E C7E F3E 160.21(19) . . . . ?
C6E C1E N1E O1E -138.69(19) . . . . ?
C2E C1E N1E O1E 38.6(3) . . . . ?
C6E C1E N1E O2E 39.2(2) . . . . ?
C2E C1E N1E O2E -143.60(19) . . . . ?
O3E S1E C8E C9E 74.70(17) . . . . ?
O4E S1E C8E C9E -46.32(17) . . . . ?
O5E S1E C8E C9E -163.90(15) . . . . ?
O3E S1E C8E C13E -106.45(16) . . . . ?
O4E S1E C8E C13E 132.54(16) . . . . ?
O5E S1E C8E C13E 14.96(18) . . . . ?
C13E C8E C9E C10E -0.2(3) . . . . ?
S1E C8E C9E C10E 178.65(15) . . . . ?
C8E C9E C10E C11E 0.3(3) . . . . ?
C9E C10E C11E C12E -0.1(3) . . . . ?
C10E C11E C12E C13E -0.3(3) . . . . ?
C9E C8E C13E C12E -0.2(3) . . . . ?
S1E C8E C13E C12E -179.01(15) . . . . ?
C11E C12E C13E C8E 0.4(3) . . . . ?
C6F C1F C2F C3F -2.9(3) . . . . ?
N1F C1F C2F C3F 171.82(17) . . . . ?
C6F C1F C2F C7F 176.44(19) . . . . ?
N1F C1F C2F C7F -8.9(3) . . . . ?
C1F C2F C3F C4F -0.9(3) . . . . ?
C7F C2F C3F C4F 179.80(17) . . . . ?
C2F C3F C4F C5F 3.4(3) . . . . ?
C2F C3F C4F N2F -176.11(17) . . . . ?
C3F C4F C5F C6F -2.3(3) . . . . ?
N2F C4F C5F C6F 177.29(18) . . . . ?
C2F C1F C6F C5F 4.0(3) . . . . ?
N1F C1F C6F C5F -170.90(18) . . . . ?
C4F C5F C6F C1F -1.4(3) . . . . ?
C3F C2F C7F F1F 143.38(17) . . . . ?
C1F C2F C7F F1F -35.9(3) . . . . ?
C3F C2F C7F F2F -94.5(2) . . . . ?
C1F C2F C7F F2F 86.2(2) . . . . ?
C3F C2F C7F F3F 23.9(2) . . . . ?
C1F C2F C7F F3F -155.39(18) . . . . ?
C6F C1F N1F O1F 137.86(19) . . . . ?
C2F C1F N1F O1F -37.1(3) . . . . ?
C6F C1F N1F O2F -38.1(3) . . . . ?
C2F C1F N1F O2F 146.9(2) . . . . ?
C13F C8F C9F C10F -0.9(3) . . . . ?
S1F C8F C9F C10F 177.11(16) . . . . ?
C8F C9F C10F C11F 0.1(3) . . . . ?
C9F C10F C11F C12F 1.0(3) . . . . ?
C10F C11F C12F C13F -1.2(3) . . . . ?
C11F C12F C13F C8F 0.3(3) . . . . ?
C9F C8F C13F C12F 0.8(3) . . . . ?
S1F C8F C13F C12F -177.32(15) . . . . ?
C9F C8F S1F O3F -2.48(18) . . . . ?
C13F C8F S1F O3F 175.61(15) . . . . ?
C9F C8F S1F O5F -122.08(16) . . . . ?
C13F C8F S1F O5F 56.01(17) . . . . ?
C9F C8F S1F O4F 118.06(16) . . . . ?
C13F C8F S1F O4F -63.85(17) . . . . ?
